data_9004170
loop_
_publ_author_name
'Hawthorne, F. C.'
'Ferguson, R. B.'

_publ_section_title
;
 The crystal structure of pachnolite
;
_journal_name_full 'The Canadian Mineralogist'
_journal_page_first 561
_journal_page_last 566
_journal_volume 21
_journal_year 1983
_chemical_formula_sum 'Al Ca F6 H2 Na O'
_chemical_name_mineral Pachnolite
_symmetry_space_group_name_H-M 'F 1 2/d 1'
_cell_angle_alpha 90
_cell_angle_beta 90.37
_cell_angle_gamma 90
_cell_formula_units_Z 16
_cell_length_a 12.117
_cell_length_b 10.414
_cell_length_c 15.680
_cell_volume 1978.562
_database_code_amcsd 0005195
_exptl_crystal_density_diffrn 2.982
_cod_depositor_comments
;
 Adding the Z number and the standard uncertainties of the atomic coordinates
 after consulting the original publication. Marking entry as being related
 to the AMCSD entry 0005195.

 Antanas Vaitkus,
 2018-07-21
;
_cod_original_formula_sum 'Al Ca Na F6 O H2'
_cod_database_code 9004170

loop_
_space_group_symop_operation_xyz
x,y,z
x,1/2+y,1/2+z
1/2+x,y,1/2+z
1/2+x,1/2+y,z
1/4+x,-y,1/4+z
1/4+x,1/2-y,3/4+z
3/4+x,-y,3/4+z
3/4+x,1/2-y,1/4+z
3/4-x,y,1/4-z
3/4-x,1/2+y,3/4-z
1/4-x,y,3/4-z
1/4-x,1/2+y,1/4-z
1/2-x,-y,-z
1/2-x,1/2-y,1/2-z
-x,-y,1/2-z
-x,1/2-y,-z

loop_
_atom_site_aniso_label
_atom_site_aniso_U_11
_atom_site_aniso_U_22
_atom_site_aniso_U_33
_atom_site_aniso_U_12
_atom_site_aniso_U_13
_atom_site_aniso_U_23
Al 0.00647 0.00989 0.00710 0.00032 0.00058 0.00041
Ca1 0.00699 0.01071 0.00947 0.00000 0.00125 0.00000
Ca2 0.00699 0.01049 0.00760 0.00000 0.00058 0.00000
Na 0.01770 0.02181 0.02354 0.00377 0.00279 0.00132
F1 0.01116 0.01549 0.01943 0.00294 0.00144 -0.00141
F2 0.01547 0.01582 0.01781 -0.00524 0.00520 -0.00141
F3 0.01971 0.02170 0.00810 -0.00479 -0.00058 0.00041
F4 0.02194 0.02022 0.00822 -0.00153 -0.00067 -0.00099
F5 0.01019 0.01610 0.01843 0.00364 -0.00183 -0.00190
F6 0.01264 0.01637 0.02640 -0.00678 0.00318 -0.00256
O 0.01711 0.01753 0.01133 0.00019 0.00010 -0.00083

loop_
_atom_site_label
_atom_site_fract_x
_atom_site_fract_y
_atom_site_fract_z
_atom_site_U_iso_or_equiv
Al 0.34562(9) 0.1259(1) 0.37241(7) ?
Ca1 0.375 0.1736(1) 0.125 ?
Ca2 0.375 0.5694(1) 0.125 ?
Na 0.6292(2) 0.1274(2) -0.0040(1) ?
F1 0.0542(2) -0.0009(3) 0.1396(2) ?
F2 0.2599(2) -0.0093(3) 0.1014(2) ?
F3 0.3145(2) 0.1138(3) 0.2602(1) ?
F4 0.3792(2) 0.1430(3) 0.4852(1) ?
F5 0.1982(2) 0.2505(3) 0.1039(2) ?
F6 -0.0092(2) 0.2530(3) 0.1341(2) ?
O 0.3930(3) 0.3753(3) 0.0349(2) ?
H1 0.351(4) 0.371(7) 0.000(4) 0.01267
H2 0.461(6) 0.360(7) 0.027(4) 0.01267

loop_
_cod_related_entry_id
_cod_related_entry_database
_cod_related_entry_code
1 AMCSD 0005195
